data_4345615
loop_
_publ_author_name
'Li, Yan'
'Siwatch, Rahul Kumar'
'Mondal, Totan'
'Li, Yongxin'
'Ganguly, Rakesh'
'Koley, Debasis'
'So, Cheuk-Wai'

_publ_section_title
;
 Diverse Bonding Activations in the Reactivity of a Pentaphenylborole
 toward Sodium Phosphaethynolate: Heterocycle Synthesis and Mechanistic
 Studies.
;
_journal_issue 7
_journal_name_full 'Inorganic chemistry'
_journal_page_first 4112
_journal_page_last 4120
_journal_paper_doi 10.1021/acs.inorgchem.7b00128
_journal_volume 56
_journal_year 2017
_chemical_formula_sum 'C170 H140 B4 Na2 O4 P2'
_chemical_formula_weight 2397.97
_space_group_crystal_system triclinic
_space_group_IT_number 2
_space_group_name_Hall '-P 1'
_space_group_name_H-M_alt 'P -1'
_symmetry_space_group_name_Hall '-P 1'
_symmetry_space_group_name_H-M 'P -1'
_atom_sites_solution_hydrogens geom
_cell_angle_alpha 87.043(3)
_cell_angle_beta 87.267(3)
_cell_angle_gamma 89.483(3)
_cell_formula_units_Z 1
_cell_length_a 12.1268(5)
_cell_length_b 14.4944(6)
_cell_length_c 19.9579(8)
_cell_measurement_reflns_used 9938
_cell_measurement_temperature 103.(2)
_cell_measurement_theta_max 23.4594
_cell_measurement_theta_min 2.1995
_cell_volume 3499.3(2)
_computing_cell_refinement 'SAINT V8.37A (Bruker AXS Inc., 2015)'
_computing_data_collection 'APEX3 (Bruker AXS Inc., 2015)'
_computing_data_reduction 'SAINT V8.37A (Bruker AXS Inc., 2015)'
_computing_molecular_graphics 'XP (Bruker AXS Inc., 2015)'
_computing_publication_material 'APEX3 (Bruker AXS Inc., 2015)'
_computing_structure_refinement 'SHELXL-2014/7 (Sheldrick, 2014)'
_computing_structure_solution 'XT, VERSION 2014/5'
_diffrn_ambient_temperature 103.(2)
_diffrn_detector_area_resol_mean 8.3333
_diffrn_measured_fraction_theta_full 0.990
_diffrn_measured_fraction_theta_max 0.990
_diffrn_measurement_device_type 'CCD area detector'
_diffrn_measurement_method 'phi and omega scans'
_diffrn_radiation_monochromator graphite
_diffrn_radiation_type MoK\a
_diffrn_radiation_wavelength 0.71073
_diffrn_reflns_av_R_equivalents 0.1636
_diffrn_reflns_av_unetI/netI 0.1283
_diffrn_reflns_limit_h_max 14
_diffrn_reflns_limit_h_min -13
_diffrn_reflns_limit_k_max 17
_diffrn_reflns_limit_k_min -17
_diffrn_reflns_limit_l_max 23
_diffrn_reflns_limit_l_min -23
_diffrn_reflns_number 82181
_diffrn_reflns_theta_full 25.27
_diffrn_reflns_theta_max 25.27
_diffrn_reflns_theta_min 1.41
_diffrn_source 'fine-focus sealed tube'
_diffrn_source_type 'Bruker KappaCCD'
_exptl_absorpt_coefficient_mu 0.093
_exptl_absorpt_correction_T_max 0.98
_exptl_absorpt_correction_T_min 0.81
_exptl_absorpt_correction_type multi-scan
_exptl_absorpt_process_details
;
SADABS-2014/5 - Bruker AXS area detector scaling and absorption correction
;
_exptl_crystal_colour colourless
_exptl_crystal_density_diffrn 1.138
_exptl_crystal_density_method 'not measured'
_exptl_crystal_description block
_exptl_crystal_F_000 1264
_exptl_crystal_size_max 0.420
_exptl_crystal_size_mid 0.220
_exptl_crystal_size_min 0.200
_refine_diff_density_max 0.741
_refine_diff_density_min -0.446
_refine_ls_extinction_coef 0.0085(12)
_refine_ls_extinction_method 'SHELXL-2014/7 (Sheldrick 2014'
_refine_ls_goodness_of_fit_ref 1.057
_refine_ls_hydrogen_treatment constr
_refine_ls_matrix_type full
_refine_ls_number_parameters 1346
_refine_ls_number_reflns 12566
_refine_ls_number_restraints 3778
_refine_ls_restrained_S_all 0.946
_refine_ls_R_factor_all 0.1821
_refine_ls_R_factor_gt 0.1006
_refine_ls_shift/su_max 0.002
_refine_ls_shift/su_mean 0.000
_refine_ls_structure_factor_coef Fsqd
_refine_ls_weighting_details 'w=1/[\s^2^(Fo^2^)+(0.1060P)^2^+10.4200P] where P=(Fo^2^+2Fc^2^)/3'
_refine_ls_weighting_scheme calc
_refine_ls_wR_factor_gt 0.2519
_refine_ls_wR_factor_ref 0.3019
_reflns_number_gt 6858
_reflns_number_total 12566
_reflns_threshold_expression 'I > 2\s(I)'
_cod_data_source_file ic7b00128_si_001.cif
_cod_data_source_block scw1498
_cod_depositor_comments
;
The following automatic conversions were performed:

'_exptl_absorpt_correction_type' value 'Multi-Scan' changed to
'multi-scan' according to
/home/data/users/saulius/crontab/automatic-downloads/current/ACS/lib/dictionaries/cif_core.dic
dictionary named 'cif_core.dic' version 2.4.2 from 2011-04-26.

Automatic conversion script
Id: cif_fix_values 4973 2017-02-22 13:04:09Z antanas 
;
_cod_database_code 4345615

loop_
_space_group_symop_operation_xyz
'x, y, z'
'-x, -y, -z'

loop_
_atom_site_type_symbol
_atom_site_label
_atom_site_fract_x
_atom_site_fract_y
_atom_site_fract_z
_atom_site_U_iso_or_equiv
_atom_site_adp_type
_atom_site_calc_flag
_atom_site_refinement_flags_adp
_atom_site_refinement_flags_occupancy
_atom_site_refinement_flags_posn
_atom_site_occupancy
_atom_site_disorder_assembly
_atom_site_disorder_group
B B1 0.7789(6) 0.4092(4) 0.7717(3) 0.0352(13) Uani d U . . 1.0 . .
C C1 0.7336(5) 0.6042(3) 0.7815(3) 0.0347(12) Uani d U . D 1.0 . .
C C2 0.8241(4) 0.5746(3) 0.8308(2) 0.0291(11) Uani d U . . 1.0 . .
C C3 0.9234(4) 0.5275(3) 0.7957(2) 0.0316(11) Uani d U . D 1.0 . .
C C4 0.9034(4) 0.4483(3) 0.7660(2) 0.0323(11) Uani d U . D 1.0 . .
C C5 0.7711(4) 0.3013(3) 0.7953(3) 0.0304(11) Uani d U . . 1.0 . .
C C6 0.7661(5) 0.2393(3) 0.7475(3) 0.0353(12) Uani d U . D 1.0 . .
B B2 0.7754(10) 0.5961(6) 0.7047(4) 0.035(2) Uani d U P D 0.782(5) A 1
O O2 0.7579(5) 0.5193(4) 0.6694(3) 0.0306(14) Uani d U P D 0.782(5) A 1
C C7 0.7646(14) 0.2694(7) 0.6745(3) 0.044(2) Uani d U P D 0.782(5) A 1
C C8 0.7481(7) 0.3582(5) 0.6505(3) 0.0366(18) Uani d U P D 0.782(5) A 1
C C9 0.7178(6) 0.4324(4) 0.7010(3) 0.0319(15) Uani d U P D 0.782(5) A 1
C C10 0.5920(6) 0.4384(5) 0.7107(4) 0.0347(16) Uani d U P D 0.782(5) A 1
C C11 0.5331(6) 0.5134(5) 0.6852(4) 0.0330(16) Uani d U P D 0.782(5) A 1
H H11 0.5718 0.5613 0.66 0.04 Uiso calc U P R 0.782(5) A 1
C C12 0.4188(7) 0.5209(5) 0.6952(4) 0.0401(17) Uani d U P D 0.782(5) A 1
H H12 0.3812 0.5742 0.6781 0.048 Uiso calc U P R 0.782(5) A 1
C C13 0.3608(7) 0.4514(6) 0.7298(5) 0.0456(19) Uani d U P D 0.782(5) A 1
H H13 0.2831 0.4561 0.7374 0.055 Uiso calc U P R 0.782(5) A 1
C C14 0.4185(7) 0.3735(6) 0.7537(5) 0.0494(19) Uani d U P D 0.782(5) A 1
H H14 0.3794 0.3243 0.7771 0.059 Uiso calc U P R 0.782(5) A 1
C C15 0.5304(7) 0.3675(6) 0.7437(5) 0.046(2) Uani d U P D 0.782(5) A 1
H H15 0.5675 0.3133 0.7597 0.055 Uiso calc U P R 0.782(5) A 1
C C16 0.7512(7) 0.3873(5) 0.5784(3) 0.0405(16) Uani d U P D 0.782(5) A 1
C C17 0.6581(8) 0.4214(6) 0.5476(4) 0.063(2) Uani d U P D 0.782(5) A 1
H H17 0.5901 0.4254 0.573 0.075 Uiso calc U P R 0.782(5) A 1
C C18 0.6635(9) 0.4499(7) 0.4799(4) 0.073(3) Uani d U P D 0.782(5) A 1
H H18 0.5988 0.4731 0.4597 0.088 Uiso calc U P R 0.782(5) A 1
C C19 0.7592(8) 0.4453(6) 0.4421(4) 0.067(2) Uani d U P D 0.782(5) A 1
H H19 0.7616 0.4644 0.3958 0.08 Uiso calc U P R 0.782(5) A 1
C C20 0.8519(8) 0.4125(6) 0.4717(4) 0.068(2) Uani d U P D 0.782(5) A 1
H H20 0.92 0.4098 0.4463 0.082 Uiso calc U P R 0.782(5) A 1
C C21 0.8460(8) 0.3830(6) 0.5399(4) 0.055(2) Uani d U P D 0.782(5) A 1
H H21 0.9107 0.3591 0.5597 0.066 Uiso calc U P R 0.782(5) A 1
C C22 0.7949(10) 0.1970(7) 0.6264(5) 0.051(2) Uani d U P D 0.782(5) A 1
C C23 0.7199(10) 0.1679(8) 0.5819(5) 0.063(3) Uani d U P D 0.782(5) A 1
H H23 0.6481 0.1946 0.5811 0.076 Uiso calc U P R 0.782(5) A 1
C C24 0.7507(10) 0.0987(7) 0.5380(5) 0.065(3) Uani d U P D 0.782(5) A 1
H H24 0.7003 0.0798 0.5064 0.078 Uiso calc U P R 0.782(5) A 1
C C25 0.8529(10) 0.0581(7) 0.5402(5) 0.060(3) Uani d U P D 0.782(5) A 1
H H25 0.8718 0.0093 0.5117 0.072 Uiso calc U P R 0.782(5) A 1
C C26 0.9285(10) 0.0878(8) 0.5838(5) 0.055(3) Uani d U P D 0.782(5) A 1
H H26 1.0006 0.0616 0.584 0.066 Uiso calc U P R 0.782(5) A 1
C C27 0.8978(11) 0.1568(9) 0.6274(5) 0.049(2) Uani d U P D 0.782(5) A 1
H H27 0.949 0.1763 0.6583 0.059 Uiso calc U P R 0.782(5) A 1
C C64 0.8378(8) 0.6752(5) 0.6625(4) 0.042(2) Uani d U P D 0.782(5) A 1
C C65 0.8547(8) 0.7618(5) 0.6874(4) 0.042(2) Uani d U P D 0.782(5) A 1
H H65 0.825 0.7738 0.731 0.05 Uiso calc U P R 0.782(5) A 1
C C66 0.9124(8) 0.8307(6) 0.6516(4) 0.054(2) Uani d U P D 0.782(5) A 1
H H66 0.921 0.889 0.6703 0.064 Uiso calc U P R 0.782(5) A 1
C C67 0.9577(10) 0.8151(6) 0.5889(5) 0.071(3) Uani d U P D 0.782(5) A 1
H H67 0.9981 0.8624 0.5642 0.085 Uiso calc U P R 0.782(5) A 1
C C68 0.9442(10) 0.7290(6) 0.5614(5) 0.078(3) Uani d U P D 0.782(5) A 1
H H68 0.9769 0.7166 0.5186 0.094 Uiso calc U P R 0.782(5) A 1
C C69 0.8809(9) 0.6612(5) 0.5986(4) 0.060(2) Uani d U P D 0.782(5) A 1
H H69 0.8676 0.6042 0.5791 0.072 Uiso calc U P R 0.782(5) A 1
B B2A 0.753(4) 0.5794(19) 0.7058(9) 0.035(4) Uani d U P D 0.218(5) A 2
O O2A 0.718(2) 0.5043(13) 0.6756(11) 0.034(3) Uani d U P D 0.218(5) A 2
C C7A 0.779(5) 0.268(2) 0.6738(8) 0.046(4) Uani d U P D 0.218(5) A 2
C C8A 0.713(2) 0.3423(15) 0.6610(9) 0.041(3) Uani d U P D 0.218(5) A 2
C C9A 0.6855(18) 0.4176(14) 0.7111(11) 0.037(3) Uani d U P D 0.218(5) A 2
C C10A 0.5604(18) 0.4229(19) 0.7267(15) 0.040(3) Uani d U P D 0.218(5) A 2
C C11A 0.494(2) 0.4940(18) 0.7004(15) 0.039(3) Uani d U P D 0.218(5) A 2
H H11A 0.5266 0.5402 0.6704 0.047 Uiso calc U P R 0.218(5) A 2
C C12A 0.380(2) 0.4989(19) 0.7175(15) 0.039(4) Uani d U P D 0.218(5) A 2
H H12A 0.3368 0.548 0.699 0.047 Uiso calc U P R 0.218(5) A 2
C C13A 0.3312(18) 0.4329(18) 0.7606(16) 0.047(4) Uani d U P D 0.218(5) A 2
H H13A 0.2538 0.4331 0.7704 0.056 Uiso calc U P R 0.218(5) A 2
C C14A 0.3998(19) 0.3651(17) 0.7895(15) 0.047(4) Uani d U P D 0.218(5) A 2
H H14A 0.3687 0.3221 0.8225 0.056 Uiso calc U P R 0.218(5) A 2
C C15A 0.5092(19) 0.3587(18) 0.7721(16) 0.042(4) Uani d U P D 0.218(5) A 2
H H15A 0.5516 0.3095 0.7912 0.05 Uiso calc U P R 0.218(5) A 2
C C16A 0.6879(18) 0.3675(14) 0.5905(7) 0.049(4) Uani d U P DG 0.218(5) A 2
C C17A 0.5807(16) 0.3755(14) 0.5691(8) 0.058(5) Uani d U P DG 0.218(5) A 2
H H17A 0.5199 0.3643 0.6001 0.069 Uiso calc U P R 0.218(5) A 2
C C18A 0.5625(16) 0.3998(16) 0.5022(9) 0.072(5) Uani d U P DG 0.218(5) A 2
H H18A 0.4892 0.4052 0.4876 0.086 Uiso calc U P R 0.218(5) A 2
C C19A 0.651(2) 0.4161(17) 0.4568(7) 0.073(5) Uani d U P DG 0.218(5) A 2
H H19A 0.639 0.4328 0.4111 0.088 Uiso calc U P R 0.218(5) A 2
C C20A 0.7587(18) 0.4082(18) 0.4782(9) 0.071(4) Uani d U P DG 0.218(5) A 2
H H20A 0.8195 0.4193 0.4472 0.086 Uiso calc U P R 0.218(5) A 2
C C21A 0.7769(15) 0.3838(17) 0.5451(10) 0.059(4) Uani d U P DG 0.218(5) A 2
H H21A 0.8502 0.3784 0.5597 0.071 Uiso calc U P R 0.218(5) A 2
C C22A 0.817(3) 0.196(2) 0.6267(12) 0.050(4) Uani d U P D 0.218(5) A 2
C C23A 0.761(3) 0.169(3) 0.5726(18) 0.055(5) Uani d U P D 0.218(5) A 2
H H23A 0.6923 0.1974 0.5627 0.065 Uiso calc U P R 0.218(5) A 2
C C24A 0.803(3) 0.098(3) 0.5314(18) 0.057(4) Uani d U P D 0.218(5) A 2
H H24A 0.7635 0.0805 0.4942 0.068 Uiso calc U P R 0.218(5) A 2
C C25A 0.902(3) 0.057(2) 0.5458(18) 0.054(5) Uani d U P D 0.218(5) A 2
H H25A 0.9296 0.0078 0.5196 0.064 Uiso calc U P R 0.218(5) A 2
C C26A 0.961(3) 0.085(3) 0.5979(19) 0.051(5) Uani d U P D 0.218(5) A 2
H H26A 1.0317 0.0584 0.6063 0.062 Uiso calc U P R 0.218(5) A 2
C C27A 0.917(4) 0.153(3) 0.639(2) 0.049(4) Uani d U P D 0.218(5) A 2
H H27A 0.9569 0.1707 0.6757 0.059 Uiso calc U P R 0.218(5) A 2
C C64A 0.795(3) 0.6615(16) 0.6583(10) 0.042(4) Uani d U P D 0.218(5) A 2
C C65A 0.826(3) 0.7465(17) 0.6793(13) 0.046(4) Uani d U P D 0.218(5) A 2
H H65A 0.8205 0.7568 0.726 0.055 Uiso calc U P R 0.218(5) A 2
C C66A 0.864(3) 0.8173(17) 0.6354(12) 0.056(4) Uani d U P D 0.218(5) A 2
H H66A 0.8822 0.8752 0.6522 0.067 Uiso calc U P R 0.218(5) A 2
C C67A 0.875(3) 0.8047(15) 0.5682(12) 0.061(4) Uani d U P D 0.218(5) A 2
H H67A 0.9035 0.8525 0.538 0.073 Uiso calc U P R 0.218(5) A 2
C C68A 0.845(3) 0.7200(15) 0.5451(11) 0.060(5) Uani d U P D 0.218(5) A 2
H H68A 0.8545 0.7094 0.4986 0.072 Uiso calc U P R 0.218(5) A 2
C C69A 0.801(3) 0.6501(15) 0.5895(10) 0.050(4) Uani d U P D 0.218(5) A 2
H H69A 0.7755 0.5946 0.5725 0.06 Uiso calc U P R 0.218(5) A 2
C C28 0.7554(5) 0.1374(3) 0.7631(3) 0.0359(13) Uani d U . . 1.0 . .
C C29 0.6634(5) 0.0913(4) 0.7433(3) 0.0492(16) Uani d U . . 1.0 . .
H H29 0.609 0.1246 0.7191 0.059 Uiso calc U . R 1.0 . .
C C30 0.6496(6) -0.0021(4) 0.7583(3) 0.0529(16) Uani d U . . 1.0 . .
H H30 0.5853 -0.0321 0.7454 0.064 Uiso calc U . R 1.0 . .
C C31 0.7290(6) -0.0518(4) 0.7921(3) 0.0487(15) Uani d U . . 1.0 . .
H H31 0.7191 -0.116 0.8025 0.058 Uiso calc U . R 1.0 . .
C C32 0.8221(5) -0.0087(4) 0.8106(3) 0.0436(14) Uani d U . . 1.0 . .
H H32 0.8774 -0.0431 0.8333 0.052 Uiso calc U . R 1.0 . .
C C33 0.8355(5) 0.0864(3) 0.7960(3) 0.0381(13) Uani d U . . 1.0 . .
H H33 0.9003 0.1161 0.8087 0.046 Uiso calc U . R 1.0 . .
C C34 0.7667(4) 0.2757(3) 0.8688(3) 0.0284(11) Uani d U . . 1.0 . .
C C35 0.6890(5) 0.2156(3) 0.9005(3) 0.0344(12) Uani d U . . 1.0 . .
H H35 0.6382 0.1863 0.8738 0.041 Uiso calc U . R 1.0 . .
C C36 0.6831(5) 0.1973(3) 0.9683(3) 0.0368(13) Uani d U . . 1.0 . .
H H36 0.6288 0.1561 0.9879 0.044 Uiso calc U . R 1.0 . .
C C37 0.7562(5) 0.2387(4) 1.0089(3) 0.0373(13) Uani d U . . 1.0 . .
H H37 0.7532 0.2255 1.0561 0.045 Uiso calc U . R 1.0 . .
C C38 0.8338(5) 0.2998(3) 0.9791(3) 0.0339(12) Uani d U . . 1.0 . .
H H38 0.8844 0.3286 1.0061 0.041 Uiso calc U . R 1.0 . .
C C39 0.8379(4) 0.3191(3) 0.9107(3) 0.0318(12) Uani d U . . 1.0 . .
H H39 0.89 0.3626 0.8915 0.038 Uiso calc U . R 1.0 . .
C C40 1.0011(13) 0.4005(13) 0.7332(9) 0.030(3) Uani d U P D 0.556(15) B 1
C C41 1.045(2) 0.3219(16) 0.7652(9) 0.044(3) Uani d U P . 0.556(15) B 1
H H41 1.0164 0.3035 0.809 0.052 Uiso calc U P R 0.556(15) B 1
C C42 1.128(2) 0.2695(15) 0.7359(9) 0.045(3) Uani d U P . 0.556(15) B 1
H H42 1.1582 0.2179 0.76 0.054 Uiso calc U P R 0.556(15) B 1
C C43 1.1653(15) 0.2929(13) 0.6716(8) 0.046(3) Uani d U P . 0.556(15) B 1
H H43 1.2208 0.2564 0.6503 0.055 Uiso calc U P R 0.556(15) B 1
C C44 1.1235(14) 0.3680(13) 0.6384(8) 0.051(4) Uani d U P . 0.556(15) B 1
H H44 1.1483 0.3827 0.5932 0.061 Uiso calc U P R 0.556(15) B 1
C C45 1.0440(14) 0.4245(12) 0.6697(9) 0.044(4) Uani d U P . 0.556(15) B 1
H H45 1.0196 0.4796 0.6469 0.053 Uiso calc U P R 0.556(15) B 1
C C40A 0.9851(17) 0.3915(15) 0.7270(10) 0.035(4) Uani d U P DG 0.444(15) B 2
C C41A 1.041(2) 0.3168(17) 0.7565(9) 0.041(4) Uani d U P G 0.444(15) B 2
H H41A 1.0241 0.2981 0.8022 0.049 Uiso calc U P R 0.444(15) B 2
C C42A 1.121(2) 0.2696(16) 0.7193(9) 0.042(4) Uani d U P G 0.444(15) B 2
H H42A 1.1586 0.2186 0.7395 0.051 Uiso calc U P R 0.444(15) B 2
C C43A 1.1448(16) 0.2970(15) 0.6525(8) 0.046(4) Uani d U P G 0.444(15) B 2
H H43A 1.1994 0.2647 0.627 0.055 Uiso calc U P R 0.444(15) B 2
C C44A 1.0892(13) 0.3717(13) 0.6229(8) 0.044(4) Uani d U P G 0.444(15) B 2
H H44A 1.1058 0.3904 0.5773 0.053 Uiso calc U P R 0.444(15) B 2
C C45A 1.0093(13) 0.4189(11) 0.6602(10) 0.037(4) Uani d U P G 0.444(15) B 2
H H45A 0.9713 0.4699 0.64 0.045 Uiso calc U P R 0.444(15) B 2
C C46 1.0322(10) 0.5716(10) 0.7952(8) 0.033(2) Uani d U P D 0.556(15) B 1
C C47 1.0942(12) 0.5643(11) 0.8514(8) 0.038(3) Uani d U P . 0.556(15) B 1
H H47 1.0644 0.5315 0.8905 0.045 Uiso calc U P R 0.556(15) B 1
C C48 1.1996(11) 0.6034(10) 0.8534(8) 0.044(3) Uani d U P . 0.556(15) B 1
H H48 1.2438 0.5947 0.8913 0.052 Uiso calc U P R 0.556(15) B 1
C C49 1.2350(11) 0.6557(9) 0.7960(8) 0.042(3) Uani d U P . 0.556(15) B 1
H H49 1.3032 0.6873 0.7962 0.05 Uiso calc U P R 0.556(15) B 1
C C50 1.1760(10) 0.6631(8) 0.7401(8) 0.045(3) Uani d U P . 0.556(15) B 1
H H50 1.2047 0.6981 0.7017 0.054 Uiso calc U P R 0.556(15) B 1
C C51 1.0754(12) 0.6211(9) 0.7379(7) 0.037(3) Uani d U P . 0.556(15) B 1
H H51 1.0356 0.6255 0.698 0.044 Uiso calc U P R 0.556(15) B 1
C C46A 1.0389(10) 0.5677(10) 0.8056(8) 0.033(3) Uani d U P DG 0.444(15) B 2
C C47A 1.0911(11) 0.5394(10) 0.8638(7) 0.033(3) Uani d U P G 0.444(15) B 2
H H47A 1.0583 0.4935 0.8939 0.04 Uiso calc U P R 0.444(15) B 2
C C48A 1.1913(10) 0.5782(8) 0.8778(6) 0.039(3) Uani d U P G 0.444(15) B 2
H H48A 1.2269 0.5589 0.9176 0.047 Uiso calc U P R 0.444(15) B 2
C C49A 1.2392(7) 0.6454(7) 0.8338(8) 0.040(3) Uani d U P G 0.444(15) B 2
H H49A 1.3077 0.6719 0.8434 0.048 Uiso calc U P R 0.444(15) B 2
C C50A 1.1870(9) 0.6737(8) 0.7756(8) 0.046(3) Uani d U P G 0.444(15) B 2
H H50A 1.2198 0.7196 0.7455 0.055 Uiso calc U P R 0.444(15) B 2
C C51A 1.0869(10) 0.6348(10) 0.7616(7) 0.035(3) Uani d U P G 0.444(15) B 2
H H51A 1.0512 0.6542 0.7218 0.042 Uiso calc U P R 0.444(15) B 2
C C52 0.8501(4) 0.6318(3) 0.8892(2) 0.0288(11) Uani d U . . 1.0 . .
C C53 0.8386(4) 0.5927(3) 0.9542(3) 0.0323(12) Uani d U . . 1.0 . .
H H53 0.8192 0.5295 0.9611 0.039 Uiso calc U . R 1.0 . .
C C54 0.8552(5) 0.6452(4) 1.0092(3) 0.0394(14) Uani d U . . 1.0 . .
H H54 0.8464 0.6179 1.0534 0.047 Uiso calc U . R 1.0 . .
C C55 0.8845(5) 0.7371(4) 0.9995(3) 0.0426(14) Uani d U . . 1.0 . .
H H55 0.8941 0.7738 1.0369 0.051 Uiso calc U . R 1.0 . .
C C56 0.8996(5) 0.7751(4) 0.9348(3) 0.0406(14) Uani d U . . 1.0 . .
H H56 0.9222 0.8375 0.9277 0.049 Uiso calc U . R 1.0 . .
C C57 0.8821(4) 0.7231(3) 0.8803(3) 0.0337(12) Uani d U . . 1.0 . .
H H57 0.8921 0.7503 0.8361 0.04 Uiso calc U . R 1.0 . .
C C58 0.6486(5) 0.6768(3) 0.7982(3) 0.0383(12) Uani d U . . 1.0 . .
C C59 0.6160(5) 0.6979(4) 0.8643(3) 0.0406(13) Uani d U . . 1.0 . .
H H59 0.6528 0.668 0.9005 0.049 Uiso calc U . R 1.0 . .
C C60 0.5326(5) 0.7605(4) 0.8787(3) 0.0438(14) Uani d U . . 1.0 . .
H H60 0.5151 0.7743 0.924 0.053 Uiso calc U . R 1.0 . .
C C61 0.4753(5) 0.8024(4) 0.8284(4) 0.0494(15) Uani d U . . 1.0 . .
H H61 0.4167 0.8441 0.8385 0.059 Uiso calc U . R 1.0 . .
C C62 0.5035(5) 0.7836(4) 0.7629(4) 0.0505(15) Uani d U . . 1.0 . .
H H62 0.4637 0.8124 0.7276 0.061 Uiso calc U . R 1.0 . .
C C63 0.5908(5) 0.7220(4) 0.7477(3) 0.0470(14) Uani d U . . 1.0 . .
H H63 0.6104 0.7113 0.7021 0.056 Uiso calc U . R 1.0 . .
C C70 0.4825(5) 0.4207(4) 0.9657(3) 0.0493(16) Uani d U . . 1.0 . .
H H70A 0.5032 0.38 0.9287 0.059 Uiso calc U . R 1.0 . .
H H70B 0.4205 0.3915 0.9928 0.059 Uiso calc U . R 1.0 . .
C C71 0.4217(5) 0.5704(4) 0.9912(3) 0.0470(15) Uani d U . . 1.0 . .
H H71A 0.3576 0.546 1.019 0.056 Uiso calc U . R 1.0 . .
H H71B 0.4012 0.6321 0.9719 0.056 Uiso calc U . R 1.0 . .
C C72 0.0941(12) 0.0794(9) 0.8732(6) 0.058(3) Uani d U P . 0.5 C -1
H H72A 0.081 0.0399 0.836 0.087 Uiso calc U P R 0.5 C -1
H H72B 0.1734 0.0811 0.8804 0.087 Uiso calc U P R 0.5 C -1
H H72C 0.0672 0.142 0.8623 0.087 Uiso calc U P R 0.5 C -1
C C73 0.034(2) 0.041(3) 0.9353(15) 0.037(4) Uani d U P G 0.5 C -1
C C74 -0.072(2) 0.065(3) 0.9578(16) 0.040(5) Uani d U P G 0.5 C -1
H H74 -0.1149 0.1067 0.9317 0.048 Uiso calc U P R 0.5 C -1
C C75 -0.116(2) 0.026(3) 1.0184(16) 0.042(5) Uani d U P G 0.5 C -1
H H75 -0.1886 0.0417 1.0337 0.05 Uiso calc U P R 0.5 C -1
C C76 -0.053(2) -0.036(3) 1.0565(16) 0.036(5) Uani d U P G 0.5 C -1
H H76 -0.0831 -0.0624 1.0979 0.044 Uiso calc U P R 0.5 C -1
C C77 0.053(2) -0.059(2) 1.0341(15) 0.034(4) Uani d U P G 0.5 C -1
H H77 0.0961 -0.1013 1.0602 0.041 Uiso calc U P R 0.5 C -1
C C78 0.097(2) -0.020(2) 0.9735(15) 0.032(4) Uani d U P G 0.5 C -1
H H78 0.1698 -0.0363 0.9582 0.039 Uiso calc U P R 0.5 C -1
C C79 0.6228(17) 0.8820(13) 1.0628(12) 0.104(6) Uani d U P . 0.5 D -2
H H79A 0.6185 0.8952 1.1105 0.156 Uiso calc U P R 0.5 D -2
H H79B 0.6999 0.8849 1.0458 0.156 Uiso calc U P R 0.5 D -2
H H79C 0.5938 0.8201 1.0572 0.156 Uiso calc U P R 0.5 D -2
C C80 0.4913(11) 1.0260(9) 0.9194(5) 0.073(4) Uani d U P G 0.5 D -2
H H80 0.4989 1.035 0.8719 0.088 Uiso calc U P R 0.5 D -2
C C81 0.5642(9) 0.9680(8) 0.9533(6) 0.063(4) Uani d U P G 0.5 D -2
H H81 0.6218 0.9374 0.929 0.076 Uiso calc U P R 0.5 D -2
C C82 0.5530(9) 0.9548(8) 1.0228(6) 0.064(4) Uani d U P G 0.5 D -2
C C83 0.4688(10) 0.9996(8) 1.0583(5) 0.061(4) Uani d U P G 0.5 D -2
H H83 0.4612 0.9906 1.1058 0.073 Uiso calc U P R 0.5 D -2
C C84 0.3959(8) 1.0576(8) 1.0243(7) 0.069(4) Uani d U P G 0.5 D -2
H H84 0.3384 1.0882 1.0486 0.083 Uiso calc U P R 0.5 D -2
C C85 0.4071(9) 1.0707(8) 0.9549(7) 0.073(4) Uani d U P G 0.5 D -2
H H85 0.3572 1.1104 0.9317 0.087 Uiso calc U P R 0.5 D -2
C C86 0.6302(16) 0.6789(12) 0.5083(9) 0.078(5) Uani d U P D 0.407(3) E 1
H H86A 0.6393 0.6944 0.46 0.117 Uiso calc U P R 0.407(3) E 1
H H86B 0.5765 0.6288 0.5162 0.117 Uiso calc U P R 0.407(3) E 1
H H86C 0.7013 0.6589 0.5256 0.117 Uiso calc U P R 0.407(3) E 1
C C87 0.5946(8) 0.7516(6) 0.5393(5) 0.047(3) Uani d U P DG 0.407(3) E 1
C C88 0.6644(7) 0.8216(7) 0.5559(5) 0.046(3) Uani d U P DG 0.407(3) E 1
H H88 0.7416 0.8168 0.5461 0.055 Uiso calc U P R 0.407(3) E 1
C C89 0.6211(9) 0.8988(6) 0.5866(6) 0.064(4) Uani d U P DG 0.407(3) E 1
H H89 0.6688 0.9466 0.598 0.077 Uiso calc U P R 0.407(3) E 1
C C90 0.5081(10) 0.9059(7) 0.6008(6) 0.073(4) Uani d U P DG 0.407(3) E 1
H H90 0.4786 0.9586 0.6219 0.088 Uiso calc U P R 0.407(3) E 1
C C91 0.4384(7) 0.8359(9) 0.5843(6) 0.070(3) Uani d U P DG 0.407(3) E 1
H H91 0.3611 0.8407 0.594 0.084 Uiso calc U P R 0.407(3) E 1
C C92 0.4816(8) 0.7587(7) 0.5535(5) 0.065(3) Uani d U P DG 0.407(3) E 1
H H92 0.4339 0.7109 0.5421 0.078 Uiso calc U P R 0.407(3) E 1
C C93 0.4037(18) 1.1495(15) 0.6355(12) 0.066(6) Uani d U P D 0.256(3) F 2
H H93A 0.379 1.1678 0.5907 0.099 Uiso calc U P R 0.256(3) F 2
H H93B 0.4784 1.1235 0.6317 0.099 Uiso calc U P R 0.256(3) F 2
H H93C 0.4038 1.2036 0.663 0.099 Uiso calc U P R 0.256(3) F 2
C C94 0.3400(15) 1.0906(11) 0.6625(9) 0.061(4) Uani d U P DG 0.256(3) F 2
C C95 0.2598(18) 1.0476(14) 0.6279(8) 0.062(4) Uani d U P DG 0.256(3) F 2
H H95 0.2513 1.0635 0.5816 0.075 Uiso calc U P R 0.256(3) F 2
C C96 0.1920(17) 0.9813(14) 0.6610(9) 0.068(4) Uani d U P DG 0.256(3) F 2
H H96 0.1371 0.9519 0.6373 0.081 Uiso calc U P R 0.256(3) F 2
C C97 0.2045(16) 0.9580(13) 0.7287(9) 0.067(4) Uani d U P DG 0.256(3) F 2
H H97 0.1581 0.9127 0.7513 0.081 Uiso calc U P R 0.256(3) F 2
C C98 0.2847(18) 1.0011(15) 0.7632(7) 0.062(4) Uani d U P DG 0.256(3) F 2
H H98 0.2932 0.9852 0.8095 0.075 Uiso calc U P R 0.256(3) F 2
C C99 0.3525(16) 1.0674(14) 0.7301(9) 0.059(4) Uani d U P DG 0.256(3) F 2
H H99 0.4074 1.0968 0.7538 0.071 Uiso calc U P R 0.256(3) F 2
C C93A 0.128(2) 0.899(2) 0.7892(16) 0.074(7) Uani d U P D 0.192(3) G 3
H H93D 0.1707 0.8507 0.8129 0.111 Uiso calc U P R 0.192(3) G 3
H H93E 0.0821 0.8705 0.757 0.111 Uiso calc U P R 0.192(3) G 3
H H93F 0.0811 0.9314 0.8217 0.111 Uiso calc U P R 0.192(3) G 3
C C94A 0.1927(19) 0.9547(15) 0.7587(12) 0.068(5) Uani d U P DG 0.192(3) G 3
C C95A 0.270(2) 1.0083(19) 0.7876(10) 0.062(5) Uani d U P DG 0.192(3) G 3
H H95A 0.277 1.0045 0.8349 0.074 Uiso calc U P R 0.192(3) G 3
C C96A 0.338(2) 1.0674(19) 0.7474(14) 0.056(5) Uani d U P DG 0.192(3) G 3
H H96A 0.3909 1.104 0.7672 0.067 Uiso calc U P R 0.192(3) G 3
C C97A 0.328(2) 1.0729(18) 0.6782(13) 0.061(4) Uani d U P DG 0.192(3) G 3
H H97A 0.3743 1.1134 0.6507 0.074 Uiso calc U P R 0.192(3) G 3
C C98A 0.251(2) 1.019(2) 0.6493(10) 0.063(4) Uani d U P DG 0.192(3) G 3
H H98A 0.2438 1.0231 0.602 0.076 Uiso calc U P R 0.192(3) G 3
C C99A 0.183(2) 0.9602(18) 0.6895(12) 0.070(5) Uani d U P DG 0.192(3) G 3
H H99A 0.1298 0.9236 0.6698 0.084 Uiso calc U P R 0.192(3) G 3
C C100 0.593(3) 0.870(3) 0.5646(18) 0.065(7) Uani d U P D 0.144(3) H 4
H H10A 0.6198 0.8063 0.5646 0.098 Uiso calc U P R 0.144(3) H 4
H H10B 0.6393 0.9061 0.5925 0.098 Uiso calc U P R 0.144(3) H 4
H H10C 0.5962 0.8973 0.5185 0.098 Uiso calc U P R 0.144(3) H 4
C C101 0.495(2) 0.872(2) 0.5880(13) 0.064(5) Uani d U P DG 0.144(3) H 4
C C102 0.427(2) 0.7953(17) 0.5859(14) 0.059(5) Uani d U P DG 0.144(3) H 4
H H102 0.454 0.7406 0.5665 0.071 Uiso calc U P R 0.144(3) H 4
C C103 0.319(2) 0.7989(18) 0.6123(14) 0.056(5) Uani d U P DG 0.144(3) H 4
H H103 0.2721 0.7468 0.6109 0.067 Uiso calc U P R 0.144(3) H 4
C C104 0.279(2) 0.879(2) 0.6407(13) 0.061(5) Uani d U P DG 0.144(3) H 4
H H104 0.2049 0.8815 0.6587 0.073 Uiso calc U P R 0.144(3) H 4
C C105 0.347(3) 0.9553(18) 0.6427(15) 0.066(5) Uani d U P DG 0.144(3) H 4
H H105 0.3195 1.01 0.6621 0.079 Uiso calc U P R 0.144(3) H 4
C C106 0.455(2) 0.9516(17) 0.6164(15) 0.066(5) Uani d U P DG 0.144(3) H 4
H H106 0.5014 1.0038 0.6178 0.079 Uiso calc U P R 0.144(3) H 4
Na Na1 0.4787(2) 0.54897(15) 0.82686(12) 0.0481(6) Uani d U . . 1.0 . .
O O1 0.4470(3) 0.5096(3) 0.9377(2) 0.0469(10) Uani d U . . 1.0 . .
P P1 0.70810(12) 0.49323(9) 0.83610(7) 0.0327(4) Uani d U . . 1.0 . .

loop_
_atom_site_aniso_label
_atom_site_aniso_U_11
_atom_site_aniso_U_22
_atom_site_aniso_U_33
_atom_site_aniso_U_12
_atom_site_aniso_U_13
_atom_site_aniso_U_23
B1 0.052(3) 0.023(3) 0.031(3) -0.004(2) -0.005(2) -0.004(2)
C1 0.048(3) 0.021(2) 0.035(3) -0.005(2) -0.005(2) -0.0004(19)
C2 0.041(3) 0.019(2) 0.027(2) -0.0011(19) 0.0026(19) -0.0042(18)
C3 0.045(3) 0.024(2) 0.025(3) -0.0053(19) 0.005(2) -0.0001(19)
C4 0.050(3) 0.023(2) 0.025(3) -0.0033(19) 0.000(2) -0.0021(19)
C5 0.036(3) 0.024(2) 0.032(2) -0.006(2) -0.003(2) -0.0057(18)
C6 0.051(3) 0.022(2) 0.034(2) -0.002(2) -0.009(2) -0.0065(18)
B2 0.052(6) 0.022(4) 0.031(3) -0.006(3) -0.007(3) 0.000(2)
O2 0.048(4) 0.018(2) 0.026(2) -0.013(2) -0.004(2) -0.0006(18)
C7 0.074(6) 0.026(3) 0.033(3) -0.003(3) -0.017(3) -0.007(2)
C8 0.058(4) 0.021(3) 0.031(3) -0.013(3) -0.011(3) -0.004(2)
C9 0.048(3) 0.017(3) 0.031(3) -0.011(2) -0.006(3) 0.001(2)
C10 0.044(3) 0.024(3) 0.036(4) -0.008(3) -0.008(3) -0.001(3)
C11 0.044(4) 0.024(3) 0.032(4) -0.006(3) -0.013(3) -0.003(3)
C12 0.048(4) 0.032(4) 0.042(4) -0.005(3) -0.013(3) -0.001(3)
C13 0.044(4) 0.044(4) 0.049(4) -0.009(3) -0.011(3) 0.005(3)
C14 0.043(4) 0.043(4) 0.062(5) -0.010(3) -0.009(3) 0.010(3)
C15 0.045(4) 0.035(4) 0.056(5) -0.008(3) -0.011(3) 0.010(4)
C16 0.078(4) 0.019(3) 0.026(3) -0.017(3) -0.012(3) -0.005(2)
C17 0.089(5) 0.069(5) 0.031(3) -0.005(4) -0.018(3) -0.005(3)
C18 0.102(5) 0.088(6) 0.033(4) -0.010(5) -0.027(4) 0.001(4)
C19 0.106(5) 0.071(5) 0.026(4) -0.018(4) -0.020(3) 0.006(4)
C20 0.096(5) 0.069(5) 0.039(4) -0.032(4) -0.014(4) 0.014(3)
C21 0.081(5) 0.051(4) 0.033(3) -0.017(4) -0.013(3) 0.008(3)
C22 0.098(6) 0.023(3) 0.034(3) 0.001(3) -0.016(3) -0.007(3)
C23 0.112(7) 0.036(4) 0.045(5) 0.006(5) -0.024(5) -0.017(4)
C24 0.119(7) 0.038(4) 0.042(4) 0.001(5) -0.022(5) -0.018(3)
C25 0.120(7) 0.030(4) 0.032(4) 0.001(5) -0.007(5) -0.008(3)
C26 0.106(7) 0.037(4) 0.022(5) -0.003(4) 0.002(4) -0.006(4)
C27 0.095(6) 0.033(4) 0.017(4) -0.003(4) 0.001(4) 0.001(3)
C64 0.068(5) 0.023(3) 0.034(3) -0.011(3) 0.001(3) 0.001(2)
C65 0.067(5) 0.023(3) 0.035(4) -0.010(3) 0.003(3) 0.000(3)
C66 0.085(6) 0.029(3) 0.045(4) -0.023(4) 0.011(4) 0.002(3)
C67 0.119(7) 0.039(4) 0.052(4) -0.027(4) 0.028(5) 0.001(3)
C68 0.139(8) 0.044(4) 0.048(4) -0.029(5) 0.029(5) -0.002(3)
C69 0.113(6) 0.029(3) 0.037(4) -0.020(4) 0.021(4) -0.001(3)
B2A 0.055(8) 0.017(5) 0.033(5) -0.009(5) -0.007(4) -0.003(4)
O2A 0.053(7) 0.017(5) 0.033(5) -0.009(5) -0.010(5) -0.007(4)
C7A 0.078(8) 0.026(5) 0.034(5) -0.006(5) -0.013(4) -0.005(4)
C8A 0.069(7) 0.022(5) 0.033(5) -0.010(5) -0.016(4) -0.006(4)
C9A 0.054(5) 0.019(5) 0.038(5) -0.011(4) -0.011(4) -0.005(4)
C10A 0.051(5) 0.024(5) 0.045(6) -0.009(4) -0.011(4) 0.001(5)
C11A 0.049(6) 0.026(6) 0.043(6) -0.009(5) -0.008(5) 0.001(5)
C12A 0.047(6) 0.028(7) 0.043(6) -0.010(5) -0.009(5) 0.002(6)
C13A 0.052(6) 0.036(7) 0.052(8) -0.011(5) -0.009(5) 0.007(6)
C14A 0.052(6) 0.035(6) 0.054(7) -0.010(5) -0.009(5) 0.006(6)
C15A 0.052(6) 0.026(6) 0.048(7) -0.010(5) -0.009(5) 0.003(5)
C16A 0.087(7) 0.026(7) 0.035(5) -0.006(6) -0.017(5) -0.007(5)
C17A 0.090(8) 0.046(10) 0.039(7) -0.006(7) -0.020(6) -0.002(7)
C18A 0.104(8) 0.071(10) 0.042(7) -0.003(7) -0.021(6) 0.006(7)
C19A 0.105(7) 0.076(10) 0.040(7) -0.005(7) -0.019(6) 0.003(7)
C20A 0.103(7) 0.072(8) 0.040(6) -0.008(7) -0.016(6) 0.003(6)
C21A 0.092(7) 0.049(8) 0.038(6) -0.010(7) -0.015(5) -0.002(6)
C22A 0.094(8) 0.025(6) 0.031(6) -0.003(6) -0.014(5) -0.003(5)
C23A 0.102(9) 0.029(7) 0.035(7) -0.003(7) -0.018(7) -0.006(6)
C24A 0.108(9) 0.032(7) 0.032(7) -0.003(7) -0.018(7) -0.008(6)
C25A 0.105(9) 0.028(7) 0.028(7) -0.007(7) -0.013(7) 0.001(6)
C26A 0.102(9) 0.028(7) 0.024(8) -0.008(7) -0.008(7) 0.004(6)
C27A 0.094(8) 0.027(7) 0.025(8) -0.005(6) -0.009(6) 0.004(6)
C64A 0.073(8) 0.018(5) 0.035(5) -0.011(6) -0.002(5) -0.005(4)
C65A 0.077(10) 0.024(6) 0.036(7) -0.016(6) 0.006(7) -0.005(5)
C66A 0.096(10) 0.027(7) 0.044(7) -0.016(7) 0.016(7) -0.003(5)
C67A 0.110(10) 0.031(7) 0.041(7) -0.017(7) 0.018(7) -0.003(5)
C68A 0.109(11) 0.029(7) 0.041(7) -0.011(7) 0.009(7) -0.003(5)
C69A 0.089(10) 0.027(7) 0.035(6) -0.009(7) -0.002(6) -0.004(5)
C28 0.058(3) 0.019(2) 0.032(3) -0.003(2) -0.008(2) -0.0073(19)
C29 0.063(4) 0.028(3) 0.058(4) -0.004(3) -0.016(3) -0.009(3)
C30 0.074(4) 0.030(3) 0.056(4) -0.012(3) -0.015(3) -0.009(3)
C31 0.073(4) 0.024(3) 0.049(4) -0.007(3) 0.004(3) -0.008(2)
C32 0.063(4) 0.025(3) 0.042(3) 0.002(2) 0.002(3) 0.000(2)
C33 0.058(3) 0.022(2) 0.036(3) -0.003(2) -0.004(3) -0.005(2)
C34 0.033(3) 0.019(2) 0.033(2) 0.000(2) -0.002(2) -0.0036(19)
C35 0.041(3) 0.018(2) 0.045(3) -0.003(2) 0.001(2) -0.008(2)
C36 0.042(3) 0.021(3) 0.047(3) -0.002(2) 0.009(2) -0.002(2)
C37 0.045(3) 0.029(3) 0.038(3) 0.002(2) 0.007(2) -0.001(2)
C38 0.040(3) 0.028(3) 0.034(3) -0.004(2) -0.005(2) 0.000(2)
C39 0.040(3) 0.024(3) 0.032(3) -0.005(2) -0.004(2) -0.001(2)
C40 0.043(5) 0.018(4) 0.031(5) -0.012(4) -0.003(4) -0.016(3)
C41 0.054(5) 0.031(5) 0.046(5) 0.001(4) 0.003(5) -0.007(4)
C42 0.056(6) 0.037(5) 0.043(7) 0.008(4) -0.004(5) -0.008(5)
C43 0.063(7) 0.037(5) 0.039(7) 0.012(5) -0.005(5) -0.016(5)
C44 0.069(8) 0.050(5) 0.032(6) 0.022(6) 0.007(5) -0.009(5)
C45 0.064(7) 0.034(5) 0.034(5) 0.009(6) 0.006(5) -0.009(4)
C40A 0.051(6) 0.018(5) 0.037(6) -0.011(5) 0.007(5) -0.008(4)
C41A 0.054(6) 0.026(5) 0.042(6) -0.005(5) 0.008(6) -0.004(5)
C42A 0.058(7) 0.031(5) 0.037(8) 0.001(5) 0.003(6) -0.006(6)
C43A 0.063(8) 0.040(6) 0.034(7) 0.006(6) 0.008(6) -0.009(6)
C44A 0.059(8) 0.040(5) 0.034(7) 0.005(6) 0.008(6) -0.006(5)
C45A 0.052(8) 0.023(5) 0.036(6) -0.008(6) 0.008(5) -0.008(4)
C46 0.039(4) 0.020(5) 0.040(5) -0.001(3) 0.011(3) -0.010(4)
C47 0.041(4) 0.032(6) 0.039(5) -0.010(4) 0.013(4) 0.000(4)
C48 0.043(5) 0.038(6) 0.049(6) -0.011(4) 0.015(4) -0.004(5)
C49 0.040(5) 0.036(5) 0.049(6) -0.013(4) 0.013(4) -0.009(5)
C50 0.048(5) 0.037(5) 0.048(6) -0.011(4) 0.017(4) -0.011(5)
C51 0.047(5) 0.022(5) 0.040(6) -0.005(4) 0.014(4) -0.009(4)
C46A 0.041(4) 0.018(5) 0.040(6) -0.004(4) 0.011(4) -0.005(4)
C47A 0.040(5) 0.018(6) 0.041(6) -0.009(4) 0.010(4) -0.001(4)
C48A 0.044(5) 0.022(6) 0.050(7) -0.013(4) 0.010(5) -0.003(5)
C49A 0.044(6) 0.019(5) 0.055(7) -0.009(4) 0.012(5) 0.002(5)
C50A 0.051(6) 0.029(5) 0.056(7) -0.009(5) 0.006(5) 0.005(6)
C51A 0.045(5) 0.018(5) 0.041(7) -0.004(4) 0.015(5) -0.007(5)
C52 0.035(3) 0.022(2) 0.029(2) -0.003(2) 0.003(2) -0.0046(18)
C53 0.042(3) 0.024(2) 0.031(3) -0.006(2) 0.001(2) -0.0036(19)
C54 0.054(4) 0.033(3) 0.031(3) -0.008(3) 0.000(2) -0.006(2)
C55 0.059(4) 0.031(3) 0.039(3) -0.009(3) -0.006(3) -0.013(2)
C56 0.057(4) 0.025(3) 0.041(3) -0.009(2) -0.006(3) -0.010(2)
C57 0.047(3) 0.022(2) 0.033(3) -0.005(2) -0.003(2) -0.003(2)
C58 0.044(3) 0.020(2) 0.050(3) -0.004(2) -0.006(2) 0.000(2)
C59 0.043(3) 0.024(3) 0.055(3) -0.005(2) 0.004(2) 0.000(2)
C60 0.042(3) 0.025(3) 0.064(4) -0.007(2) 0.008(3) -0.004(2)
C61 0.039(3) 0.024(3) 0.086(4) -0.008(2) 0.000(3) -0.008(3)
C62 0.050(4) 0.021(3) 0.081(4) -0.005(2) -0.017(3) 0.000(3)
C63 0.057(4) 0.025(3) 0.060(4) -0.005(2) -0.012(3) -0.004(2)
C70 0.052(4) 0.033(3) 0.060(4) 0.000(3) 0.014(3) 0.006(3)
C71 0.040(4) 0.040(3) 0.059(4) 0.002(3) 0.008(3) 0.010(3)
C72 0.078(8) 0.053(7) 0.045(6) -0.007(6) -0.012(5) -0.003(5)
C73 0.049(8) 0.028(7) 0.036(7) -0.004(6) -0.020(5) -0.007(5)
C74 0.049(8) 0.032(7) 0.040(8) -0.001(6) -0.015(6) -0.005(6)
C75 0.048(9) 0.034(7) 0.042(8) 0.007(7) -0.010(7) -0.001(6)
C76 0.043(8) 0.030(7) 0.038(8) 0.000(7) -0.013(6) -0.002(6)
C77 0.043(8) 0.025(6) 0.036(7) 0.001(6) -0.016(6) -0.005(5)
C78 0.034(7) 0.028(7) 0.036(7) -0.003(6) -0.013(5) -0.006(5)
C79 0.089(10) 0.088(10) 0.134(12) -0.024(8) -0.013(9) 0.015(9)
C80 0.075(8) 0.066(8) 0.080(8) -0.034(6) -0.006(6) -0.012(6)
C81 0.064(8) 0.058(8) 0.069(6) -0.028(7) 0.009(5) -0.014(6)
C82 0.070(8) 0.052(7) 0.072(7) -0.028(6) 0.006(5) -0.013(5)
C83 0.068(8) 0.053(8) 0.063(7) -0.024(6) 0.007(5) -0.016(6)
C84 0.070(8) 0.053(7) 0.085(8) -0.028(6) 0.002(6) -0.011(6)
C85 0.069(8) 0.058(9) 0.094(8) -0.035(7) -0.007(6) -0.006(6)
C86 0.096(11) 0.077(8) 0.063(10) 0.002(7) -0.012(8) -0.012(7)
C87 0.069(6) 0.051(6) 0.020(6) -0.007(5) -0.012(5) 0.004(4)
C88 0.066(6) 0.051(6) 0.021(6) -0.007(5) -0.016(5) 0.011(4)
C89 0.094(7) 0.061(6) 0.041(7) -0.004(5) -0.020(6) -0.007(5)
C90 0.093(6) 0.076(7) 0.052(7) 0.011(5) -0.023(6) 0.000(6)
C91 0.084(6) 0.088(7) 0.040(6) 0.007(5) -0.025(5) -0.002(5)
C92 0.074(6) 0.076(7) 0.046(7) -0.009(5) -0.010(5) -0.002(5)
C93 0.054(10) 0.079(10) 0.067(11) 0.033(8) -0.012(8) -0.021(8)
C94 0.055(7) 0.068(7) 0.061(7) 0.041(6) -0.008(6) -0.022(6)
C95 0.064(7) 0.066(7) 0.058(7) 0.034(6) -0.011(6) -0.018(6)
C96 0.071(7) 0.076(7) 0.058(7) 0.026(6) -0.014(6) -0.012(6)
C97 0.068(7) 0.075(7) 0.061(7) 0.031(6) -0.016(6) -0.016(6)
C98 0.059(7) 0.071(7) 0.060(8) 0.035(6) -0.016(6) -0.017(6)
C99 0.054(7) 0.067(7) 0.058(7) 0.040(6) -0.011(6) -0.023(6)
C93A 0.079(13) 0.066(12) 0.079(12) 0.027(10) -0.001(10) -0.016(10)
C94A 0.069(8) 0.072(8) 0.064(8) 0.026(7) -0.012(6) -0.012(6)
C95A 0.059(8) 0.065(8) 0.062(8) 0.035(7) -0.010(7) -0.015(7)
C96A 0.050(8) 0.063(8) 0.057(8) 0.041(7) -0.010(6) -0.015(6)
C97A 0.060(7) 0.067(7) 0.059(7) 0.034(6) -0.010(6) -0.014(6)
C98A 0.064(7) 0.068(8) 0.058(7) 0.028(6) -0.011(6) -0.016(6)
C99A 0.074(7) 0.074(8) 0.063(8) 0.023(7) -0.013(6) -0.012(6)
C100 0.078(8) 0.081(13) 0.037(13) -0.003(8) -0.026(8) 0.010(11)
C101 0.078(7) 0.066(7) 0.050(8) -0.002(6) -0.021(6) 0.003(6)
C102 0.076(7) 0.064(8) 0.038(8) 0.001(6) -0.024(7) 0.006(7)
C103 0.074(8) 0.065(8) 0.028(10) 0.002(7) -0.025(7) 0.013(7)
C104 0.072(8) 0.068(8) 0.043(9) 0.003(6) -0.025(7) 0.006(7)
C105 0.074(7) 0.068(7) 0.057(8) 0.005(6) -0.018(7) -0.001(7)
C106 0.076(7) 0.070(8) 0.052(9) 0.002(6) -0.020(7) 0.005(7)
Na1 0.0521(14) 0.0395(13) 0.0533(14) -0.0021(11) -0.0088(11) -0.0026(10)
O1 0.049(2) 0.034(2) 0.057(2) 0.0006(18) 0.0041(19) 0.0043(17)
P1 0.0417(9) 0.0196(7) 0.0369(8) -0.0044(6) -0.0025(6) -0.0018(6)

loop_
_atom_type_symbol
_atom_type_description
_atom_type_scat_dispersion_real
_atom_type_scat_dispersion_imag
_atom_type_scat_source
C C 0.0033 0.0016 'International Tables Vol C Tables 4.2.6.8 and 6.1.1.4'
H H 0.0000 0.0000 'International Tables Vol C Tables 4.2.6.8 and 6.1.1.4'
B B 0.0013 0.0007 'International Tables Vol C Tables 4.2.6.8 and 6.1.1.4'
O O 0.0106 0.0060 'International Tables Vol C Tables 4.2.6.8 and 6.1.1.4'
Na Na 0.0362 0.0249 'International Tables Vol C Tables 4.2.6.8 and 6.1.1.4'
P P 0.1023 0.0942 'International Tables Vol C Tables 4.2.6.8 and 6.1.1.4'

loop_
_geom_angle_atom_site_label_1
_geom_angle_atom_site_label_2
_geom_angle_atom_site_label_3
_geom_angle_site_symmetry_3
_geom_angle
C5 B1 C4 . 113.7(5)
C5 B1 C9 . 112.2(4)
C4 B1 C9 . 110.0(5)
C5 B1 C9A . 101.8(8)
C4 B1 C9A . 126.4(9)
C5 B1 P1 . 114.2(4)
C4 B1 P1 . 101.0(3)
C9 B1 P1 . 104.9(4)
C9A B1 P1 . 99.2(7)
C58 C1 C2 . 121.5(4)
C58 C1 B2A . 118.5(19)
C2 C1 B2A . 118.(2)
C58 C1 B2 . 118.6(6)
C2 C1 B2 . 112.1(6)
C58 C1 P1 . 110.8(4)
C2 C1 P1 . 63.1(3)
B2A C1 P1 . 109.5(9)
B2 C1 P1 . 118.8(4)
C52 C2 C3 . 115.8(4)
C52 C2 C1 . 121.9(4)
C3 C2 C1 . 112.5(4)
C52 C2 P1 . 121.6(4)
C3 C2 P1 . 108.0(3)
C1 C2 P1 . 68.1(3)
C4 C3 C46 . 124.4(8)
C4 C3 C2 . 116.7(4)
C46 C3 C2 . 118.9(8)
C4 C3 C46A . 125.6(8)
C2 C3 C46A . 117.1(8)
C3 C4 C40A . 126.8(11)
C3 C4 C40 . 116.9(9)
C3 C4 B1 . 118.0(5)
C40A C4 B1 . 115.2(11)
C40 C4 B1 . 125.1(9)
C6 C5 C34 . 123.6(4)
C6 C5 B1 . 118.0(5)
C34 C5 B1 . 118.3(4)
C5 C6 C28 . 123.1(5)
C5 C6 C7 . 121.3(6)
C28 C6 C7 . 115.5(6)
C5 C6 C7A . 121.7(16)
C28 C6 C7A . 115.1(15)
O2 B2 C64 . 113.7(6)
O2 B2 C1 . 122.8(6)
C64 B2 C1 . 123.5(6)
B2 O2 C9 . 123.0(5)
C8 C7 C22 . 119.3(6)
C8 C7 C6 . 124.7(7)
C22 C7 C6 . 115.7(6)
C7 C8 C16 . 124.0(6)
C7 C8 C9 . 118.6(6)
C16 C8 C9 . 117.3(6)
O2 C9 C10 . 108.6(5)
O2 C9 C8 . 105.6(5)
C10 C9 C8 . 109.2(6)
O2 C9 B1 . 110.4(5)
C10 C9 B1 . 112.7(6)
C8 C9 B1 . 110.1(5)
C11 C10 C15 . 116.5(7)
C11 C10 C9 . 121.5(6)
C15 C10 C9 . 121.9(6)
C10 C11 C12 . 122.1(7)
C10 C11 Na1 . 85.0(5)
C12 C11 Na1 . 70.7(4)
C13 C12 C11 . 120.0(7)
C13 C12 Na1 . 79.6(5)
C11 C12 Na1 . 81.4(4)
C12 C13 C14 . 118.6(8)
C12 C13 Na1 . 72.7(5)
C14 C13 Na1 . 85.2(5)
C15 C14 C13 . 120.6(8)
C15 C14 Na1 . 82.4(5)
C13 C14 Na1 . 68.2(5)
C14 C15 C10 . 122.0(7)
C21 C16 C17 . 117.4(7)
C21 C16 C8 . 121.1(7)
C17 C16 C8 . 121.5(8)
C16 C17 C18 . 120.5(9)
C19 C18 C17 . 121.4(9)
C18 C19 C20 . 118.9(8)
C19 C20 C21 . 119.7(9)
C16 C21 C20 . 122.2(8)
C27 C22 C23 . 119.4(7)
C27 C22 C7 . 119.5(8)
C23 C22 C7 . 121.0(8)
C22 C23 C24 . 119.5(9)
C25 C24 C23 . 120.5(8)
C24 C25 C26 . 120.2(8)
C25 C26 C27 . 119.2(9)
C22 C27 C26 . 121.1(9)
C69 C64 C65 . 116.6(7)
C69 C64 B2 . 120.9(7)
C65 C64 B2 . 122.5(6)
C66 C65 C64 . 123.0(7)
C67 C66 C65 . 119.9(7)
C66 C67 C68 . 119.8(7)
C67 C68 C69 . 118.7(8)
C64 C69 C68 . 122.0(7)
O2A B2A C64A . 116.1(16)
O2A B2A C1 . 128.3(18)
C64A B2A C1 . 114.2(14)
B2A O2A C9A . 124.4(18)
C8A C7A C22A . 128.(2)
C8A C7A C6 . 108.8(17)
C22A C7A C6 . 117.7(14)
C7A C8A C16A . 118.8(15)
C7A C8A C9A . 124.5(18)
C16A C8A C9A . 114.9(15)
O2A C9A C10A . 107.2(16)
O2A C9A C8A . 105.2(16)
C10A C9A C8A . 110.6(18)
O2A C9A B1 . 101.3(15)
C10A C9A B1 . 122.8(17)
C8A C9A B1 . 107.9(14)
C15A C10A C11A . 116.9(16)
C15A C10A C9A . 120.3(16)
C11A C10A C9A . 122.7(18)
C15A C10A Na1 . 81.4(17)
C11A C10A Na1 . 66.6(17)
C9A C10A Na1 . 118.3(17)
C10A C11A C12A . 121.5(17)
C10A C11A Na1 . 84.8(18)
C12A C11A Na1 . 74.4(17)
C13A C12A C11A . 120.3(17)
C13A C12A Na1 . 84.2(18)
C11A C12A Na1 . 75.0(17)
C12A C13A C14A . 117.6(18)
C12A C13A Na1 . 67.6(16)
C14A C13A Na1 . 80.3(16)
C15A C14A C13A . 122.3(19)
C15A C14A Na1 . 79.0(16)
C13A C14A Na1 . 72.1(15)
C14A C15A C10A . 121.3(17)
C14A C15A Na1 . 74.9(16)
C10A C15A Na1 . 71.6(16)
C17A C16A C21A . 120.0
C17A C16A C8A . 122.8(15)
C21A C16A C8A . 117.2(15)
C16A C17A C18A . 120.0
C19A C18A C17A . 120.0
C18A C19A C20A . 120.0
C21A C20A C19A . 120.0
C20A C21A C16A . 120.0
C23A C22A C27A . 117.3(18)
C23A C22A C7A . 126.(2)
C27A C22A C7A . 117.(2)
C22A C23A C24A . 122.(2)
C25A C24A C23A . 119.(2)
C26A C25A C24A . 120.(2)
C25A C26A C27A . 119.(2)
C22A C27A C26A . 122.(2)
C65A C64A C69A . 116.8(17)
C65A C64A B2A . 124.7(16)
C69A C64A B2A . 118.5(16)
C66A C65A C64A . 122.9(19)
C67A C66A C65A . 120.(2)
C66A C67A C68A . 118.4(19)
C67A C68A C69A . 120.9(18)
C64A C69A C68A . 120.4(18)
C33 C28 C29 . 118.1(5)
C33 C28 C6 . 122.2(5)
C29 C28 C6 . 119.6(5)
C30 C29 C28 . 121.1(6)
C31 C30 C29 . 120.2(6)
C32 C31 C30 . 120.0(5)
C31 C32 C33 . 119.8(6)
C28 C33 C32 . 120.7(5)
C35 C34 C39 . 116.5(5)
C35 C34 C5 . 123.8(5)
C39 C34 C5 . 119.5(4)
C36 C35 C34 . 122.5(5)
C35 C36 C37 . 120.3(5)
C36 C37 C38 . 118.6(5)
C39 C38 C37 . 120.7(5)
C38 C39 C34 . 121.3(5)
C45 C40 C41 . 117.0(10)
C45 C40 C4 . 123.7(13)
C41 C40 C4 . 119.0(13)
C42 C41 C40 . 122.6(11)
C43 C42 C41 . 119.1(11)
C44 C43 C42 . 120.0(11)
C43 C44 C45 . 120.9(11)
C40 C45 C44 . 120.3(11)
C41A C40A C45A . 120.0
C41A C40A C4 . 122.1(13)
C45A C40A C4 . 117.8(13)
C42A C41A C40A . 120.0
C43A C42A C41A . 120.0
C42A C43A C44A . 120.0
C43A C44A C45A . 120.0
C44A C45A C40A . 120.0
C47 C46 C51 . 118.6(10)
C47 C46 C3 . 120.3(11)
C51 C46 C3 . 121.0(12)
C46 C47 C48 . 122.7(11)
C49 C48 C47 . 115.6(12)
C50 C49 C48 . 122.6(11)
C49 C50 C51 . 121.1(11)
C50 C51 C46 . 119.2(12)
C47A C46A C51A . 120.0
C47A C46A C3 . 117.4(8)
C51A C46A C3 . 122.4(8)
C48A C47A C46A . 120.0
C47A C48A C49A . 120.0
C48A C49A C50A . 120.0
C51A C50A C49A . 120.0
C50A C51A C46A . 120.0
C57 C52 C53 . 118.5(5)
C57 C52 C2 . 122.1(5)
C53 C52 C2 . 119.3(4)
C52 C53 C54 . 120.8(5)
C55 C54 C53 . 120.0(5)
C56 C55 C54 . 119.2(5)
C57 C56 C55 . 120.6(5)
C56 C57 C52 . 120.8(5)
C63 C58 C59 . 116.0(5)
C63 C58 C1 . 120.3(5)
C59 C58 C1 . 123.5(5)
C63 C58 Na1 . 92.2(4)
C59 C58 Na1 . 79.1(3)
C1 C58 Na1 . 94.1(3)
C60 C59 C58 . 122.5(6)
C60 C59 Na1 . 97.7(4)
C58 C59 Na1 . 72.3(3)
C61 C60 C59 . 120.5(6)
C60 C61 C62 . 119.2(6)
C61 C62 C63 . 120.7(6)
C58 C63 C62 . 121.1(6)
O1 C70 C71 2_667 111.6(5)
O1 C71 C70 2_667 111.3(5)
C74 C73 C78 . 120.0
C74 C73 C72 . 126.3(13)
C78 C73 C72 . 113.6(13)
C73 C74 C75 . 120.0
C76 C75 C74 . 120.0
C77 C76 C75 . 120.0
C76 C77 C78 . 120.0
C77 C78 C73 . 120.0
C81 C80 C85 . 120.0
C80 C81 C82 . 120.0
C83 C82 C81 . 120.0
C83 C82 C79 . 117.2(13)
C81 C82 C79 . 122.4(13)
C84 C83 C82 . 120.0
C83 C84 C85 . 120.0
C84 C85 C80 . 120.0
C86 C87 C88 . 122.7(11)
C86 C87 C92 . 117.3(11)
C88 C87 C92 . 120.0
C89 C88 C87 . 120.0
C88 C89 C90 . 120.0
C91 C90 C89 . 120.0
C90 C91 C92 . 120.0
C91 C92 C87 . 120.0
C93 C94 C95 . 123.0(16)
C93 C94 C99 . 117.0(16)
C95 C94 C99 . 120.0
C96 C95 C94 . 120.0
C97 C96 C95 . 120.0
C96 C97 C98 . 120.0
C99 C98 C97 . 120.0
C98 C99 C94 . 120.0
C93A C94A C95A . 126.1(18)
C93A C94A C99A . 113.9(19)
C95A C94A C99A . 120.0
C94A C95A C96A . 120.0
C97A C96A C95A . 120.0
C96A C97A C98A . 120.0
C99A C98A C97A . 120.0
C98A C99A C94A . 120.0
C100 C101 C102 . 121.(2)
C100 C101 C106 . 119.(2)
C102 C101 C106 . 120.0
C103 C102 C101 . 120.0
C102 C103 C104 . 120.0
C103 C104 C105 . 120.0
C106 C105 C104 . 120.0
C105 C106 C101 . 120.0
O1 Na1 C12A . 131.9(6)
O1 Na1 C11A . 147.7(5)
C12A Na1 C11A . 30.5(5)
O1 Na1 C58 . 114.81(18)
C12A Na1 C58 . 113.3(6)
C11A Na1 C58 . 91.0(6)
O1 Na1 C12 . 146.1(2)
C58 Na1 C12 . 99.1(2)
O1 Na1 C13A . 104.0(6)
C12A Na1 C13A . 28.3(5)
C11A Na1 C13A . 51.3(7)
C58 Na1 C13A . 141.0(6)
O1 Na1 C59 . 88.65(17)
C12A Na1 C59 . 137.7(6)
C11A Na1 C59 . 119.4(6)
C58 Na1 C59 . 28.56(16)
C12 Na1 C59 . 124.7(2)
C13A Na1 C59 . 165.2(6)
O1 Na1 C13 . 118.5(2)
C58 Na1 C13 . 126.3(3)
C12 Na1 C13 . 27.8(2)
C59 Na1 C13 . 152.4(2)
O1 Na1 P1 . 90.16(13)
C12A Na1 P1 . 115.7(6)
C11A Na1 P1 . 86.7(5)
C58 Na1 P1 . 59.35(12)
C12 Na1 P1 . 107.3(2)
C13A Na1 P1 . 118.9(5)
C59 Na1 P1 . 67.75(13)
C13 Na1 P1 . 114.02(19)
O1 Na1 C10A . 124.7(5)
C12A Na1 C10A . 51.9(6)
C11A Na1 C10A . 28.6(4)
C58 Na1 C10A . 94.1(5)
C13A Na1 C10A . 58.6(7)
C59 Na1 C10A . 120.1(5)
P1 Na1 C10A . 64.6(5)
O1 Na1 C11 . 155.24(19)
C58 Na1 C11 . 79.7(2)
C12 Na1 C11 . 27.9(2)
C59 Na1 C11 . 108.2(2)
C13 Na1 C11 . 48.5(2)
P1 Na1 C11 . 80.17(16)
O1 Na1 C14A . 91.0(6)
C12A Na1 C14A . 49.2(6)
C11A Na1 C14A . 57.4(7)
C58 Na1 C14A . 142.1(5)
C13A Na1 C14A . 27.6(4)
C59 Na1 C14A . 163.1(5)
P1 Na1 C14A . 95.4(4)
C10A Na1 C14A . 48.0(6)
C71 O1 C70 . 109.5(4)
C71 O1 Na1 . 127.6(3)
C70 O1 Na1 . 120.7(4)
C2 P1 C1 . 48.8(2)
C2 P1 B1 . 94.2(2)
C1 P1 B1 . 95.8(2)
C2 P1 Na1 . 123.85(17)
C1 P1 Na1 . 82.93(18)
B1 P1 Na1 . 121.3(2)

loop_
_geom_bond_atom_site_label_1
_geom_bond_atom_site_label_2
_geom_bond_site_symmetry_2
_geom_bond_distance
B1 C5 . 1.612(8)
B1 C4 . 1.615(8)
B1 C9 . 1.643(9)
B1 C9A . 1.70(3)
B1 P1 . 1.977(6)
C1 C58 . 1.506(8)
C1 C2 . 1.552(7)
C1 B2A . 1.575(17)
C1 B2 . 1.600(9)
C1 P1 . 1.915(5)
C2 C52 . 1.511(7)
C2 C3 . 1.537(7)
C2 P1 . 1.839(5)
C3 C4 . 1.347(7)
C3 C46 . 1.471(10)
C3 C46A . 1.547(9)
C4 C40A . 1.499(11)
C4 C40 . 1.509(11)
C5 C6 . 1.348(7)
C5 C34 . 1.493(7)
C6 C28 . 1.499(7)
C6 C7 . 1.501(8)
C6 C7A . 1.507(15)
B2 O2 . 1.372(8)
B2 C64 . 1.565(10)
O2 C9 . 1.456(7)
C7 C8 . 1.367(10)
C7 C22 . 1.489(9)
C8 C16 . 1.478(9)
C8 C9 . 1.541(8)
C9 C10 . 1.532(10)
C10 C11 . 1.384(9)
C10 C15 . 1.394(10)
C11 C12 . 1.395(11)
C11 Na1 . 2.944(8)
C12 C13 . 1.371(11)
C12 Na1 . 2.809(8)
C13 C14 . 1.398(11)
C13 Na1 . 2.894(8)
C14 C15 . 1.366(11)
C14 Na1 . 3.107(9)
C16 C21 . 1.354(10)
C16 C17 . 1.386(10)
C17 C18 . 1.392(10)
C18 C19 . 1.357(11)
C19 C20 . 1.364(11)
C20 C21 . 1.405(10)
C22 C27 . 1.373(11)
C22 C23 . 1.385(10)
C23 C24 . 1.403(11)
C24 C25 . 1.368(14)
C25 C26 . 1.379(12)
C26 C27 . 1.397(9)
C64 C69 . 1.379(10)
C64 C65 . 1.395(9)
C65 C66 . 1.374(9)
C66 C67 . 1.371(11)
C67 C68 . 1.403(12)
C68 C69 . 1.411(11)
B2A O2A . 1.353(17)
B2A C64A . 1.556(18)
O2A C9A . 1.458(17)
C7A C8A . 1.359(19)
C7A C22A . 1.491(16)
C8A C16A . 1.481(16)
C8A C9A . 1.542(17)
C9A C10A . 1.536(18)
C10A C15A . 1.393(19)
C10A C11A . 1.399(17)
C10A Na1 . 2.91(3)
C11A C12A . 1.41(2)
C11A Na1 . 2.68(3)
C12A C13A . 1.37(2)
C12A Na1 . 2.67(3)
C13A C14A . 1.401(19)
C13A Na1 . 2.88(3)
C14A C15A . 1.360(19)
C14A Na1 . 2.98(3)
C15A Na1 . 3.03(3)
C16A C17A . 1.39
C16A C21A . 1.39
C17A C18A . 1.39
C18A C19A . 1.39
C19A C20A . 1.39
C20A C21A . 1.39
C22A C23A . 1.381(18)
C22A C27A . 1.386(18)
C23A C24A . 1.418(19)
C24A C25A . 1.38(2)
C25A C26A . 1.37(2)
C26A C27A . 1.402(18)
C64A C65A . 1.383(18)
C64A C69A . 1.389(18)
C65A C66A . 1.383(18)
C66A C67A . 1.363(19)
C67A C68A . 1.39(2)
C68A C69A . 1.404(19)
C28 C33 . 1.385(8)
C28 C29 . 1.389(8)
C29 C30 . 1.381(8)
C30 C31 . 1.378(9)
C31 C32 . 1.371(8)
C32 C33 . 1.404(7)
C34 C35 . 1.396(7)
C34 C39 . 1.405(7)
C35 C36 . 1.365(8)
C36 C37 . 1.389(8)
C37 C38 . 1.390(7)
C38 C39 . 1.378(7)
C40 C45 . 1.376(14)
C40 C41 . 1.390(14)
C41 C42 . 1.381(15)
C42 C43 . 1.368(17)
C43 C44 . 1.353(17)
C44 C45 . 1.405(15)
C40A C41A . 1.39
C40A C45A . 1.39
C41A C42A . 1.39
C42A C43A . 1.39
C43A C44A . 1.39
C44A C45A . 1.39
C46 C47 . 1.379(15)
C46 C51 . 1.400(15)
C47 C48 . 1.406(16)
C48 C49 . 1.391(17)
C49 C50 . 1.353(17)
C50 C51 . 1.372(16)
C46A C47A . 1.39
C46A C51A . 1.39
C47A C48A . 1.39
C48A C49A . 1.39
C49A C50A . 1.39
C50A C51A . 1.39
C52 C57 . 1.382(7)
C52 C53 . 1.389(7)
C53 C54 . 1.391(7)
C54 C55 . 1.384(7)
C55 C56 . 1.382(8)
C56 C57 . 1.380(7)
C58 C63 . 1.389(8)
C58 C59 . 1.406(8)
C58 Na1 . 2.802(6)
C59 C60 . 1.383(8)
C59 Na1 . 2.888(6)
C60 C61 . 1.361(9)
C61 C62 . 1.375(9)
C62 C63 . 1.412(9)
C70 O1 . 1.449(7)
C70 C71 2_667 1.488(9)
C71 O1 . 1.439(7)
C71 C70 2_667 1.488(9)
C72 C73 . 1.49(3)
C73 C74 . 1.39
C73 C78 . 1.39
C74 C75 . 1.39
C75 C76 . 1.39
C76 C77 . 1.39
C77 C78 . 1.39
C79 C82 . 1.56(2)
C80 C81 . 1.39
C80 C85 . 1.39
C81 C82 . 1.39
C82 C83 . 1.39
C83 C84 . 1.39
C84 C85 . 1.39
C86 C87 . 1.309(16)
C87 C88 . 1.39
C87 C92 . 1.39
C88 C89 . 1.39
C89 C90 . 1.39
C90 C91 . 1.39
C91 C92 . 1.39
C93 C94 . 1.239(19)
C94 C95 . 1.39
C94 C99 . 1.39
C95 C96 . 1.39
C96 C97 . 1.39
C97 C98 . 1.39
C98 C99 . 1.39
C93A C94A . 1.25(2)
C94A C95A . 1.39
C94A C99A . 1.39
C95A C96A . 1.39
C96A C97A . 1.39
C97A C98A . 1.39
C98A C99A . 1.39
C100 C101 . 1.26(2)
C101 C102 . 1.39
C101 C106 . 1.39
C102 C103 . 1.39
C103 C104 . 1.39
C104 C105 . 1.39
C105 C106 . 1.39
Na1 O1 . 2.272(5)
Na1 P1 . 2.902(3)
